data_4323794
loop_
_publ_author_name
'Gregory F. Nieckarz'
'T. J. R. Weakley'
'Warren K. Miller'
'Brian E. Miller'
'David K. Lyon'
'David R. Tyler'

_publ_contact_author
;
    David R. Tyler
    Department of Chemistry
    University of Oregon
    Eugene, OR 97403
;
_publ_contact_author_email ' dtyler@oregon.uoregon.edu '
_publ_contact_author_fax ' 541-346-4643 '
_publ_contact_author_phone ' 541-346-4649 '
_publ_section_title
;
 Generation of 19-Electron Adducts in Aqueous Solution Using the
 Water-Soluble (HOCH2)2PCH2CH2P(CH2OH)2 Ligand
;
_journal_name_full 'Inorganic Chemistry'
_journal_page_first 1721
_journal_page_last 1724
_journal_paper_doi 10.1021/ic951071f
_journal_volume 35
_journal_year 1996
_chemical_formula_moiety 'C6 H16 O4 P2 '
_chemical_formula_sum 'C6 H16 O4 P2'
_chemical_formula_weight 214.14
_space_group_IT_number 2
_symmetry_cell_setting triclinic
_symmetry_Int_Tables_number 2
_symmetry_space_group_name_Hall '-P 1'
_symmetry_space_group_name_H-M 'P -1'
_audit_creation_date 'Mon Nov  6 13:20:57 1995'
_audit_creation_method 'from TEXRAY.INF file'
_cell_angle_alpha 99.714(10)
_cell_angle_beta 98.310(10)
_cell_angle_gamma 108.957(10)
_cell_formula_units_Z 1
_cell_length_a 5.1088(7)
_cell_length_b 6.2415(8)
_cell_length_c 8.880(1)
_cell_measurement_reflns_used 25
_cell_measurement_temperature 294.2
_cell_measurement_theta_max 13.0
_cell_measurement_theta_min 12.0
_cell_volume 257.85(6)
_computing_cell_refinement 'Enraf-Nonius CAD4 software v.5'
_computing_data_collection 'Enraf-Nonius CAD4 software v.5'
_computing_data_reduction 'TEXSAN v.5.0'
_computing_publication_material 'TEXSAN v.5.0'
_computing_structure_refinement 'TEXSAN v.5.0'
_computing_structure_solution 'TEXSAN v.5.0'
_diffrn_ambient_temperature 294.2
_diffrn_measurement_device CAD4
_diffrn_measurement_method 'omega/2-theta scans'
_diffrn_orient_matrix_UB_11 -0.02617
_diffrn_orient_matrix_UB_12 -0.13024
_diffrn_orient_matrix_UB_13 0.05505
_diffrn_orient_matrix_UB_21 -0.05934
_diffrn_orient_matrix_UB_22 -0.11456
_diffrn_orient_matrix_UB_23 -0.10314
_diffrn_orient_matrix_UB_31 0.20170
_diffrn_orient_matrix_UB_32 0.01487
_diffrn_orient_matrix_UB_33 0.00307
_diffrn_radiation_detector counter
_diffrn_radiation_monochromator graphite
_diffrn_radiation_source 'X-ray tube'
_diffrn_radiation_type MoKalpha
_diffrn_radiation_wavelength 0.7107
_diffrn_reflns_av_R_equivalents 1.24
_diffrn_reflns_limit_h_max 6
_diffrn_reflns_limit_h_min 0
_diffrn_reflns_limit_k_max 6
_diffrn_reflns_limit_k_min -7
_diffrn_reflns_limit_l_max 10
_diffrn_reflns_limit_l_min -10
_diffrn_reflns_number 1011
_diffrn_reflns_theta_max 25.0
_diffrn_reflns_theta_min 1.5
_diffrn_standards_decay_% -0.60
_diffrn_standards_interval_count 60
_diffrn_standards_number 3
_exptl_absorpt_coefficient_mu 0.390
_exptl_absorpt_correction_type none
_exptl_crystal_colour colorless
_exptl_crystal_density_diffrn 1.379
_exptl_crystal_density_meas 0.000
_exptl_crystal_description plate
_exptl_crystal_F_000 114.00
_exptl_crystal_size_max 0.500
_exptl_crystal_size_mid 0.250
_exptl_crystal_size_min 0.100
_refine_diff_density_max -0.27
_refine_diff_density_min 0.38
_refine_ls_extinction_coef 0.00000
_refine_ls_extinction_method none
_refine_ls_goodness_of_fit_obs 3.354
_refine_ls_hydrogen_treatment refall
_refine_ls_matrix_type full
_refine_ls_number_parameters 87
_refine_ls_number_reflns 785
_refine_ls_number_restraints 0
_refine_ls_R_factor_obs 0.0502
_refine_ls_shift/esd_max 0.0021
_refine_ls_structure_factor_coef F
_refine_ls_weighting_scheme sigma
_refine_ls_wR_factor_obs 0.0633
_reflns_number_observed 785
_reflns_number_total 1011
_reflns_observed_criterion 1.50
_cod_data_source_file ic951071f_1.cif
_cod_data_source_block C6H16O4P2
_cod_original_cell_volume 257.8(2)
_cod_original_sg_symbol_H-M 'P -1 '
_cod_original_formula_sum 'C6 H16 O4 P2 '
_cod_database_code 4323794

loop_
_symmetry_equiv_pos_as_xyz
'   +x,   +y,   +z'
'   -x,   -y,   -z'

loop_
_atom_site_aniso_label
_atom_site_aniso_U_11
_atom_site_aniso_U_22
_atom_site_aniso_U_33
_atom_site_aniso_U_12
_atom_site_aniso_U_13
_atom_site_aniso_U_23
P() 0.0419(7) 0.0425(7) 0.0386(6) 0.0216(5) 0.0036(4) 0.0037(4)
O(1) 0.099(3) 0.045(2) 0.052(2) 0.037(2) -0.013(2) -0.002(2)
O(2) 0.084(3) 0.052(2) 0.043(2) 0.040(2) -0.005(2) 0.007(2)
C(1) 0.060(3) 0.039(3) 0.044(3) 0.018(2) 0.006(2) 0.007(2)
C(2) 0.069(3) 0.052(3) 0.040(3) 0.030(3) 0.013(2) 0.007(2)
C(3) 0.042(3) 0.041(2) 0.037(2) 0.014(2) 0.006(2) 0.000(2)

loop_
_atom_site_label
_atom_site_fract_x
_atom_site_fract_y
_atom_site_fract_z
_atom_site_U_iso_or_equiv
_atom_site_thermal_displace_type
_atom_site_calc_flag
_atom_site_calc_attached_atom
P() 0.4753(3) 0.6809(2) 0.3278(1) 0.0406(3) Uij ? ?
O(1) 0.1441(9) 0.2386(6) 0.1786(4) 0.067(1) Uij ? ?
O(2) 0.1245(8) 0.7974(6) 0.1135(4) 0.059(1) Uij ? ?
C(1) 0.151(1) 0.4256(8) 0.2962(6) 0.049(1) Uij ? ?
C(2) 0.397(1) 0.7818(9) 0.1502(5) 0.052(2) Uij ? ?
C(3) 0.3886(10) 0.8772(7) 0.4754(5) 0.042(1) Uij ? ?
H(1) 0.10(1) 0.270(9) 0.100(6) 0.06(2) Uij ? ?
H(2) 0.15(1) 0.930(9) 0.160(6) 0.06(2) Uij ? ?
H(3) 0.128(10) 0.378(8) 0.389(6) 0.06(1) Uij ? ?
H(4) 0.00(1) 0.474(8) 0.269(5) 0.06(1) Uij ? ?
H(5) 0.410(9) 0.682(7) 0.067(5) 0.05(1) Uij ? ?
H(6) 0.54(1) 0.937(9) 0.158(5) 0.06(1) Uij ? ?
H(7) 0.219(10) 0.892(7) 0.435(5) 0.05(1) Uij ? ?
H(8) 0.38(1) 0.814(8) 0.573(6) 0.08(2) Uij ? ?

loop_
_atom_type_symbol
_atom_type_oxidation_number
_atom_type_number_in_cell
_atom_type_scat_dispersion_real
_atom_type_scat_dispersion_imag
_atom_type_scat_source
C 0 6 0.002 0.002 'International Tables'
H 0 16 0.000 0.000 'International Tables'
O 0 4 0.008 0.006 'International Tables'
P 0 2 0.090 0.095 'International Tables'

loop_
_geom_angle_atom_site_label_1
_geom_angle_atom_site_label_2
_geom_angle_atom_site_label_3
_geom_angle
_geom_angle_site_symmetry_1
_geom_angle_site_symmetry_2
_geom_angle_site_symmetry_3
_geom_angle_publ_flag
C1 P C2 99.5(2) ? ? ? yes
C1 P C3 97.6(2) ? ? ? yes
C2 P C3 102.1(2) ? ? ? yes
C1 O1 H1 104(3) ? ? ? yes
C2 O2 H2 101(3) ? ? ? yes
P C1 O1 112.0(4) ? ? ? yes
P C1 H3 111(2) ? ? ? yes
P C1 H4 106(2) ? ? ? yes
O1 C1 H3 110(2) ? ? ? yes
O1 C1 H4 111(2) ? ? ? yes
H3 C1 H4 105(4) ? ? ? yes
P C2 O2 116.3(3) ? ? ? yes
P C2 H5 108(2) ? ? ? yes
P C2 H6 109(2) ? ? ? yes
O2 C2 H5 106(2) ? ? ? yes
O2 C2 H6 107(2) ? ? ? yes
H5 C2 H6 108(3) ? ? ? yes
P C3 C3 113.0(4) ? ? ? yes
P C3 H7 109(2) ? ? ? yes
P C3 H8 108(2) ? ? ? yes
C3 C3 H7 106(2) ? ? ? yes
C3 C3 H8 106(2) ? ? ? yes
H7 C3 H8 112(3) ? ? ? yes

loop_
_geom_bond_atom_site_label_1
_geom_bond_atom_site_label_2
_geom_bond_distance
_geom_bond_site_symmetry_1
_geom_bond_site_symmetry_2
_geom_bond_publ_flag
P C1 1.834(5) ? ? yes
P C2 1.833(5) ? ? yes
P C3 1.842(4) ? ? yes
O1 C1 1.416(5) ? ? yes
O1 H1 0.78(5) ? ? yes
O2 C2 1.421(6) ? ? yes
O2 H2 0.82(5) ? ? yes
C1 H3 0.93(5) ? ? yes
C1 H4 0.91(5) ? ? yes
C2 H5 0.91(4) ? ? yes
C2 H6 0.99(5) ? ? yes
C3 C3 1.528(8) ? ? yes
C3 H7 0.93(5) ? ? yes
C3 H8 1.01(5) ? ? yes
